data_1543707
loop_
_publ_author_name
'Waters, Jordan'
'Everitt, Thomas'
'Myers, William'
'Goicoechea, Jose M.'

_publ_section_title
;
 N-heterocyclic carbene induced reductive coupling of phosphorus
 tribromide. Isolation of a bromine bridged P--P bond and its subsequent
 reactivity.
;
_journal_name_full 'Chem. Sci.'
_journal_paper_doi 10.1039/C6SC02343F
_journal_year 2016
_chemical_formula_moiety 'C54 H72 Br2 N4 P2, 2(C32 H12 B F24), 2(C6 H4 F2)'
_chemical_formula_sum 'C130 H104 B2 Br2 F52 N4 P2'
_chemical_formula_weight 2953.55
_chemical_name_systematic
;
 [P2(IPr)2Br2][BArF]2*C6H4F2
;
_space_group_crystal_system triclinic
_space_group_IT_number 2
_space_group_name_Hall '-P 1'
_space_group_name_H-M_alt 'P -1'
_symmetry_space_group_name_Hall '-P 1'
_symmetry_space_group_name_H-M 'P -1'
_atom_sites_solution_hydrogens geom
_audit_creation_method SHELXL-2013
_audit_update_record
;
2016-05-19 deposited with the CCDC.
2016-07-20 downloaded from the CCDC.
;
_cell_angle_alpha 73.042(2)
_cell_angle_beta 84.650(2)
_cell_angle_gamma 67.727(3)
_cell_formula_units_Z 1
_cell_length_a 12.8045(4)
_cell_length_b 16.4182(5)
_cell_length_c 17.5699(4)
_cell_measurement_reflns_used 18206
_cell_measurement_temperature 150(2)
_cell_measurement_theta_max 76.2340
_cell_measurement_theta_min 4.4800
_cell_volume 3268.83(18)
_computing_cell_refinement
;
CrysAlisPro, Agilent Technologies,
Version 1.171.35.21 (release 20-01-2012 CrysAlis171 .NET)
(compiled Jan 23 2012,18:06:46)
;
_computing_data_collection
;
CrysAlisPro, Agilent Technologies,
Version 1.171.35.21 (release 20-01-2012 CrysAlis171 .NET)
(compiled Jan 23 2012,18:06:46)
;
_computing_data_reduction
;
CrysAlisPro, Agilent Technologies,
Version 1.171.35.21 (release 20-01-2012 CrysAlis171 .NET)
(compiled Jan 23 2012,18:06:46)
;
_computing_molecular_graphics 'WinGX (Farrugia, 2005)'
_computing_publication_material 'XCIF (Sheldrick, 2001)'
_computing_structure_refinement 'SHELXL-2013 (Sheldrick, 2013)'
_computing_structure_solution 'SHELXS-97 (Sheldrick, 1990)'
_diffrn_ambient_temperature 150(2)
_diffrn_detector_area_resol_mean 10.4102
_diffrn_measured_fraction_theta_full 0.976
_diffrn_measured_fraction_theta_max 1.000
_diffrn_measurement_device_type 'SuperNova, Dual, Cu at zero, Atlas'
_diffrn_measurement_method '\w scans'
_diffrn_radiation_monochromator mirror
_diffrn_radiation_source 'SuperNova (Cu) X-ray Source'
_diffrn_radiation_type 'Cu K\a'
_diffrn_radiation_wavelength 1.54178
_diffrn_reflns_av_R_equivalents 0.0300
_diffrn_reflns_av_unetI/netI 0.0289
_diffrn_reflns_Laue_measured_fraction_full 0.976
_diffrn_reflns_Laue_measured_fraction_max 1.000
_diffrn_reflns_limit_h_max 15
_diffrn_reflns_limit_h_min -15
_diffrn_reflns_limit_k_max 19
_diffrn_reflns_limit_k_min -19
_diffrn_reflns_limit_l_max 20
_diffrn_reflns_limit_l_min -18
_diffrn_reflns_number 32251
_diffrn_reflns_point_group_measured_fraction_full 0.976
_diffrn_reflns_point_group_measured_fraction_max 1.000
_diffrn_reflns_theta_full 67.679
_diffrn_reflns_theta_max 66.497
_diffrn_reflns_theta_min 3.414
_exptl_absorpt_coefficient_mu 2.135
_exptl_absorpt_correction_T_max 1.00000
_exptl_absorpt_correction_T_min 0.90756
_exptl_absorpt_correction_type multi-scan
_exptl_absorpt_process_details
;
CrysAlisPro, Agilent Technologies,
Version 1.171.37.35g (release 09-12-2014 CrysAlis171 .NET)
(compiled Dec  9 2014,15:38:47)
Empirical absorption correction using spherical harmonics,
 implemented in SCALE3 ABSPACK scaling algorithm.
;
_exptl_crystal_colour yellow
_exptl_crystal_density_diffrn 1.500
_exptl_crystal_description block
_exptl_crystal_F_000 1490
_exptl_crystal_recrystallization_method 'Re-crystallisation from solvent'
_exptl_crystal_size_max 0.220
_exptl_crystal_size_mid 0.180
_exptl_crystal_size_min 0.180
_refine_diff_density_max 0.890
_refine_diff_density_min -0.574
_refine_diff_density_rms 0.080
_refine_ls_extinction_method none
_refine_ls_goodness_of_fit_ref 1.061
_refine_ls_hydrogen_treatment constr
_refine_ls_matrix_type full
_refine_ls_number_parameters 921
_refine_ls_number_reflns 11539
_refine_ls_number_restraints 13
_refine_ls_restrained_S_all 1.065
_refine_ls_R_factor_all 0.0605
_refine_ls_R_factor_gt 0.0570
_refine_ls_shift/su_max 0.001
_refine_ls_shift/su_mean 0.000
_refine_ls_structure_factor_coef Fsqd
_refine_ls_weighting_details 'w=1/[\s^2^(Fo^2^)+(0.1031P)^2^+2.7816P] where P=(Fo^2^+2Fc^2^)/3'
_refine_ls_weighting_scheme calc
_refine_ls_wR_factor_gt 0.1597
_refine_ls_wR_factor_ref 0.1636
_reflns_Friedel_coverage 0.000
_reflns_number_gt 10588
_reflns_number_total 11539
_reflns_threshold_expression 'I > 2\s(I)'
_cod_data_source_file c6sc02343f2.cif
_cod_data_source_block shelx
_cod_database_code 1543707
_shelx_space_group_comment
;
The symmetry employed for this shelxl refinement is uniquely defined
by the following loop, which should always be used as a source of
symmetry information in preference to the above space-group names.
They are only intended as comments.
;
_shelx_estimated_absorpt_t_min 0.651
_shelx_estimated_absorpt_t_max 0.700
_shelxl_version_number 2013-4
_solvent_exptl_crystal_recrystallization_method '1,2-difluorobenzene, hexane'

loop_
_space_group_symop_operation_xyz
'x, y, z'
'-x, -y, -z'

loop_
_atom_site_label
_atom_site_type_symbol
_atom_site_fract_x
_atom_site_fract_y
_atom_site_fract_z
_atom_site_U_iso_or_equiv
_atom_site_adp_type
_atom_site_occupancy
_atom_site_site_symmetry_order
_atom_site_calc_flag
_atom_site_refinement_flags_posn
_atom_site_refinement_flags_adp
_atom_site_refinement_flags_occupancy
_atom_site_disorder_assembly
_atom_site_disorder_group
P1 P 0.47635(5) 0.45828(4) 0.96932(3) 0.02135(14) Uani 1 1 d . . . . .
Br1 Br 0.29324(2) 0.54013(2) 0.96362(2) 0.03750(12) Uani 1 1 d . . . . .
N1 N 0.5104(2) 0.58781(15) 0.82026(12) 0.0302(5) Uani 1 1 d . . . . .
N2 N 0.58043(17) 0.44282(14) 0.82797(12) 0.0247(4) Uani 1 1 d . . . . .
C1 C 0.52037(19) 0.50401(16) 0.86811(13) 0.0216(4) Uani 1 1 d . . . . .
C2 C 0.5657(3) 0.5777(2) 0.75103(16) 0.0416(7) Uani 1 1 d . . . . .
H2 H 0.5721 0.6258 0.7073 0.050 Uiso 1 1 calc R U . . .
C3 C 0.6094(3) 0.4879(2) 0.75578(16) 0.0369(6) Uani 1 1 d . . . . .
H3 H 0.6523 0.4609 0.7164 0.044 Uiso 1 1 calc R U . . .
C4 C 0.4427(3) 0.67866(17) 0.82957(14) 0.0344(6) Uani 1 1 d . . . . .
C5 C 0.3310(3) 0.7179(2) 0.80094(17) 0.0448(7) Uani 1 1 d . . . . .
C6 C 0.2716(4) 0.8082(2) 0.8037(2) 0.0581(9) Uani 1 1 d . . . . .
H6 H 0.1957 0.8384 0.7847 0.070 Uiso 1 1 calc R U . . .
C7 C 0.3215(4) 0.8540(2) 0.8337(2) 0.0608(10) Uani 1 1 d . . . . .
H7 H 0.2788 0.9149 0.8357 0.073 Uiso 1 1 calc R U . . .
C8 C 0.4306(3) 0.8133(2) 0.8603(2) 0.0508(8) Uani 1 1 d . . . . .
H8 H 0.4625 0.8462 0.8811 0.061 Uiso 1 1 calc R U . . .
C9 C 0.4965(3) 0.72456(19) 0.85776(16) 0.0384(6) Uani 1 1 d . . . . .
C10 C 0.2770(3) 0.6693(2) 0.7657(2) 0.0521(9) Uani 1 1 d . . . . .
H10 H 0.3158 0.6020 0.7903 0.062 Uiso 1 1 calc R U . . .
C11 C 0.1513(4) 0.6940(3) 0.7842(3) 0.0694(12) Uani 1 1 d . . . . .
H11A H 0.1396 0.6946 0.8400 0.104 Uiso 1 1 calc R U . . .
H11B H 0.1259 0.6484 0.7748 0.104 Uiso 1 1 calc R U . . .
H11C H 0.1082 0.7547 0.7496 0.104 Uiso 1 1 calc R U . . .
C12 C 0.2927(5) 0.6878(3) 0.6752(2) 0.0734(13) Uani 1 1 d . . . . .
H12A H 0.2548 0.6566 0.6545 0.110 Uiso 1 1 calc R U . . .
H12B H 0.3734 0.6646 0.6638 0.110 Uiso 1 1 calc R U . . .
H12C H 0.2599 0.7538 0.6497 0.110 Uiso 1 1 calc R U . . .
C13 C 0.6207(3) 0.6836(2) 0.8799(2) 0.0445(7) Uani 1 1 d . . . . .
H13 H 0.6443 0.6153 0.8961 0.053 Uiso 1 1 calc R U . . .
C14 C 0.6471(3) 0.7116(3) 0.9496(2) 0.0554(9) Uani 1 1 d . . . . .
H14A H 0.6389 0.7761 0.9317 0.083 Uiso 1 1 calc R U . . .
H14B H 0.7247 0.6735 0.9688 0.083 Uiso 1 1 calc R U . . .
H14C H 0.5947 0.7030 0.9927 0.083 Uiso 1 1 calc R U . . .
C15 C 0.6906(4) 0.7102(3) 0.8080(3) 0.0680(11) Uani 1 1 d . . . . .
H15A H 0.6776 0.6887 0.7646 0.102 Uiso 1 1 calc R U . . .
H15B H 0.7709 0.6819 0.8232 0.102 Uiso 1 1 calc R U . . .
H15C H 0.6681 0.7770 0.7904 0.102 Uiso 1 1 calc R U . . .
C16 C 0.5965(2) 0.34591(17) 0.85175(14) 0.0256(5) Uani 1 1 d . . . . .
C17 C 0.5087(2) 0.3236(2) 0.83306(17) 0.0350(6) Uani 1 1 d . . . . .
C18 C 0.5256(3) 0.2311(2) 0.8555(2) 0.0489(8) Uani 1 1 d . . . . .
H18 H 0.4684 0.2124 0.8444 0.059 Uiso 1 1 calc R U . . .
C19 C 0.6238(3) 0.1660(2) 0.8937(2) 0.0521(8) Uani 1 1 d . . . . .
H19 H 0.6330 0.1031 0.9089 0.062 Uiso 1 1 calc R U . . .
C20 C 0.7091(3) 0.1908(2) 0.9102(2) 0.0442(7) Uani 1 1 d . . . . .
H20 H 0.7762 0.1448 0.9367 0.053 Uiso 1 1 calc R U . . .
C21 C 0.6983(2) 0.28209(18) 0.88869(15) 0.0302(5) Uani 1 1 d . . . . .
C22 C 0.4018(3) 0.3938(2) 0.7873(2) 0.0453(7) Uani 1 1 d . . . . .
H22 H 0.3971 0.4557 0.7884 0.054 Uiso 1 1 calc R U . . .
C23 C 0.2951(3) 0.3814(4) 0.8237(3) 0.0755(13) Uani 1 1 d . . . . .
H23A H 0.2293 0.4304 0.7935 0.113 Uiso 1 1 calc R U . . .
H23B H 0.2909 0.3836 0.8790 0.113 Uiso 1 1 calc R U . . .
H23C H 0.2960 0.3219 0.8221 0.113 Uiso 1 1 calc R U . . .
C24 C 0.4070(4) 0.3935(6) 0.7009(3) 0.111(3) Uani 1 1 d . . . . .
H24A H 0.4726 0.4070 0.6763 0.166 Uiso 1 1 calc R U . . .
H24B H 0.3380 0.4401 0.6727 0.166 Uiso 1 1 calc R U . . .
H24C H 0.4137 0.3331 0.6978 0.166 Uiso 1 1 calc R U . . .
C25 C 0.7957(2) 0.3083(2) 0.90201(17) 0.0355(6) Uani 1 1 d . . . . .
H25 H 0.7638 0.3740 0.9023 0.043 Uiso 1 1 calc R U . . .
C26 C 0.8572(3) 0.2515(3) 0.9816(2) 0.0576(9) Uani 1 1 d . . . . .
H26A H 0.8021 0.2519 1.0242 0.086 Uiso 1 1 calc R U . . .
H26B H 0.9096 0.2780 0.9919 0.086 Uiso 1 1 calc R U . . .
H26C H 0.8995 0.1884 0.9797 0.086 Uiso 1 1 calc R U . . .
C27 C 0.8783(3) 0.2997(3) 0.8332(2) 0.0516(8) Uani 1 1 d . . . . .
H27A H 0.9377 0.3209 0.8404 0.077 Uiso 1 1 calc R U . . .
H27B H 0.8378 0.3372 0.7827 0.077 Uiso 1 1 calc R U . . .
H27C H 0.9124 0.2355 0.8325 0.077 Uiso 1 1 calc R U . . .
B101 B 0.1728(2) 0.17398(19) 0.65188(15) 0.0249(5) Uani 1 1 d . . . . .
C101 C 0.2629(2) 0.13104(16) 0.72669(14) 0.0243(5) Uani 1 1 d . . . . .
C102 C 0.3790(2) 0.09238(17) 0.71635(14) 0.0264(5) Uani 1 1 d . . . . .
H102 H 0.4064 0.0919 0.6643 0.032 Uiso 1 1 calc R U . . .
C103 C 0.4559(2) 0.05445(17) 0.77978(15) 0.0274(5) Uani 1 1 d . . . . .
C104 C 0.4210(2) 0.05591(17) 0.85637(15) 0.0286(5) Uani 1 1 d . . . . .
H104 H 0.4733 0.0284 0.8999 0.034 Uiso 1 1 calc R U . . .
C105 C 0.3066(2) 0.09910(17) 0.86723(14) 0.0285(5) Uani 1 1 d . . . . .
C106 C 0.2296(2) 0.13528(17) 0.80399(14) 0.0268(5) Uani 1 1 d . . . . .
H106 H 0.1518 0.1639 0.8136 0.032 Uiso 1 1 calc R U . . .
C107 C 0.5783(2) 0.0100(2) 0.76300(18) 0.0385(6) Uani 1 1 d . . . . .
C108 C 0.2632(3) 0.1046(2) 0.94825(16) 0.0421(7) Uani 1 1 d . . . . .
C109 C 0.1655(2) 0.28024(18) 0.61577(14) 0.0286(5) Uani 1 1 d . . . . .
C110 C 0.2421(3) 0.3010(2) 0.55865(16) 0.0382(6) Uani 1 1 d . . . . .
H110 H 0.2946 0.2536 0.5385 0.046 Uiso 1 1 calc R U . . .
C111 C 0.2437(3) 0.3884(3) 0.53062(18) 0.0495(8) Uani 1 1 d . . . . .
C112 C 0.1687(3) 0.4593(2) 0.55788(19) 0.0508(8) Uani 1 1 d . . . . .
H112 H 0.1691 0.5195 0.5378 0.061 Uiso 1 1 calc R U . . .
C113 C 0.0927(3) 0.4407(2) 0.61530(18) 0.0419(7) Uani 1 1 d . . . . .
C114 C 0.0922(2) 0.35222(19) 0.64400(15) 0.0327(6) Uani 1 1 d . . . . .
H114 H 0.0403 0.3407 0.6840 0.039 Uiso 1 1 calc R U . . .
C115 C 0.3273(5) 0.4075(4) 0.4698(3) 0.0807(15) Uani 1 1 d . . . . .
C116 C 0.0143(4) 0.5160(2) 0.6466(3) 0.0580(9) Uani 1 1 d . . . . .
C117 C 0.2127(2) 0.11906(19) 0.58313(14) 0.0277(5) Uani 1 1 d . . . . .
C118 C 0.2889(2) 0.0291(2) 0.59527(16) 0.0313(5) Uani 1 1 d . . . . .
H118 H 0.3215 -0.0043 0.6468 0.038 Uiso 1 1 calc R U . . .
C119 C 0.3188(2) -0.0136(2) 0.53453(18) 0.0392(6) Uani 1 1 d . . . . .
C120 C 0.2695(3) 0.0317(2) 0.45943(18) 0.0428(7) Uani 1 1 d . . . . .
H120 H 0.2890 0.0026 0.4178 0.051 Uiso 1 1 calc R U . . .
C121 C 0.1906(2) 0.1208(2) 0.44636(16) 0.0392(7) Uani 1 1 d . . . . .
C122 C 0.1639(2) 0.1631(2) 0.50674(15) 0.0333(6) Uani 1 1 d . . . . .
H122 H 0.1106 0.2242 0.4961 0.040 Uiso 1 1 calc R U . . .
C123 C 0.4079(3) -0.1068(3) 0.5485(2) 0.0544(9) Uani 1 1 d . . . . .
C124 C 0.1361(3) 0.1744(3) 0.36610(18) 0.0537(9) Uani 1 1 d . . . . .
C125 C 0.0499(2) 0.16684(17) 0.68062(13) 0.0247(5) Uani 1 1 d . . . . .
C126 C 0.0424(2) 0.09198(17) 0.74118(14) 0.0263(5) Uani 1 1 d . . . . .
H126 H 0.1093 0.0476 0.7691 0.032 Uiso 1 1 calc R U . . .
C127 C -0.0595(2) 0.08020(17) 0.76202(15) 0.0281(5) Uani 1 1 d . . . . .
C128 C -0.1586(2) 0.14176(18) 0.72174(15) 0.0295(5) Uani 1 1 d . . . . .
H128 H -0.2283 0.1339 0.7360 0.035 Uiso 1 1 calc R U . . .
C129 C -0.1533(2) 0.21538(18) 0.65987(15) 0.0276(5) Uani 1 1 d . . . . .
C130 C -0.0514(2) 0.22791(17) 0.64028(14) 0.0256(5) Uani 1 1 d . . . . .
H130 H -0.0506 0.2795 0.5983 0.031 Uiso 1 1 calc R U . . .
C131 C -0.0599(2) -0.0016(2) 0.82829(18) 0.0388(6) Uani 1 1 d . . . . .
C132 C -0.2590(2) 0.28228(19) 0.61483(17) 0.0340(6) Uani 1 1 d . . . . .
F1A F 0.59432(16) -0.04599(16) 0.71704(13) 0.0572(5) Uani 1 1 d . . . . .
F1B F 0.64067(16) -0.04074(17) 0.82850(12) 0.0631(6) Uani 1 1 d . . . . .
F1C F 0.62283(18) 0.07075(17) 0.72287(16) 0.0693(6) Uani 1 1 d . . . . .
F2A F 0.3428(2) 0.0771(2) 1.00218(12) 0.0772(8) Uani 1 1 d . . . . .
F2B F 0.2025(3) 0.0530(3) 0.97615(14) 0.1041(12) Uani 1 1 d . . . . .
F2C F 0.1961(3) 0.1879(2) 0.94917(14) 0.0994(11) Uani 1 1 d . . . . .
F3A F 0.3791(6) 0.3403(4) 0.4365(4) 0.121(2) Uani 0.692(5) 1 d . . P A 5
F3B F 0.3868(5) 0.4453(5) 0.4909(3) 0.1084(18) Uani 0.692(5) 1 d . . P A 5
F3C F 0.2670(6) 0.4820(4) 0.4059(2) 0.120(2) Uani 0.692(5) 1 d . . P A 5
F3D F 0.4424(13) 0.3545(9) 0.5036(8) 0.121(2) Uani 0.308(5) 1 d . . P A 6
F3E F 0.3241(12) 0.4765(11) 0.4301(8) 0.1084(18) Uani 0.308(5) 1 d . . P A 6
F3F F 0.3328(17) 0.3699(15) 0.4120(7) 0.120(2) Uani 0.308(5) 1 d . . P A 6
F4A F -0.0627(6) 0.4937(4) 0.6966(5) 0.147(3) Uani 0.789(6) 1 d . . P B 5
F4B F -0.0444(4) 0.5907(3) 0.5907(3) 0.1007(15) Uani 0.789(6) 1 d . . P B 5
F4C F 0.0672(4) 0.5473(3) 0.6877(3) 0.0973(17) Uani 0.789(6) 1 d . . P B 5
F4D F -0.080(3) 0.5197(15) 0.645(2) 0.147(3) Uani 0.211(6) 1 d . . P B 6
F4E F -0.0004(18) 0.5927(12) 0.6051(13) 0.1007(15) Uani 0.211(6) 1 d . . P B 6
F4F F 0.0272(16) 0.5037(13) 0.7172(13) 0.0973(17) Uani 0.211(6) 1 d . . P B 6
F5A F 0.4255(4) -0.1548(2) 0.6245(2) 0.0928(13) Uani 0.852(4) 1 d . . P C 5
F5B F 0.5052(3) -0.1058(2) 0.5188(4) 0.1162(19) Uani 0.852(4) 1 d . . P C 5
F5C F 0.3828(3) -0.1602(2) 0.5143(2) 0.0927(12) Uani 0.852(4) 1 d . . P C 5
F5D F 0.497(2) -0.1129(13) 0.5864(13) 0.0928(13) Uani 0.148(4) 1 d . . P C 6
F5E F 0.4472(18) -0.1308(14) 0.487(2) 0.1162(19) Uani 0.148(4) 1 d . . P C 6
F5F F 0.384(2) -0.1668(14) 0.5924(17) 0.0927(12) Uani 0.148(4) 1 d . . P C 6
F6A F 0.1492(3) 0.1208(2) 0.31816(14) 0.0920(9) Uani 1 1 d . . . . .
F6B F 0.1765(3) 0.2378(3) 0.32921(13) 0.0953(11) Uani 1 1 d . . . . .
F6C F 0.02591(19) 0.21844(18) 0.37049(11) 0.0641(6) Uani 1 1 d . . . . .
F7A F -0.16138(17) -0.00093(15) 0.84946(14) 0.0609(6) Uani 1 1 d . . . . .
F7B F -0.0125(3) -0.0069(3) 0.89362(16) 0.1149(15) Uani 1 1 d . . . . .
F7C F -0.0053(3) -0.07879(15) 0.8115(2) 0.1144(14) Uani 1 1 d . . . . .
F8A F -0.24099(16) 0.32810(16) 0.54209(12) 0.0589(5) Uani 1 1 d . . . . .
F8B F -0.31688(17) 0.34609(14) 0.65206(14) 0.0611(6) Uani 1 1 d . . . . .
F8C F -0.32972(17) 0.24374(14) 0.60640(16) 0.0650(6) Uani 1 1 d . . . . .
C201 C 0.9207(3) 0.0851(2) 0.4938(2) 0.0494(8) Uani 1 1 d . . . . .
H101 H 0.8656 0.1447 0.4888 0.059 Uiso 0.5 1 calc R U P D 1
C202 C 0.9399(3) 0.0474(2) 0.43074(18) 0.0446(7) Uani 1 1 d . . . . .
H201 H 0.8969 0.0812 0.3828 0.054 Uiso 0.5 1 calc R U P E 1
C203 C 1.0189(3) -0.0365(2) 0.43611(19) 0.0468(7) Uani 1 1 d . . . . .
H203 H 1.0325 -0.0617 0.3922 0.056 Uiso 1 1 calc R U . . .
F101 F 0.8513(4) 0.1619(3) 0.4892(3) 0.0675(13) Uani 0.5 1 d . . P F 2
F102 F 0.8863(4) 0.0893(3) 0.3660(2) 0.0521(9) Uani 0.5 1 d . . P G 2
C301 C 0.9790(8) 0.5572(11) 1.0449(8) 0.213(9) Uani 1 1 d D . . . .
H301 H 0.9630 0.5999 1.0751 0.255 Uiso 0.5 1 calc R U P H 3
C302 C 1.0046(9) 0.4665(10) 1.0851(6) 0.197(7) Uani 1 1 d D . . . .
H302 H 1.0082 0.4439 1.1415 0.236 Uiso 1 1 calc R U . . .
C303 C 1.0247(7) 0.4113(7) 1.0345(8) 0.182(6) Uani 1 1 d D . . . .
H303 H 1.0420 0.3476 1.0575 0.219 Uiso 0.5 1 calc R U P I 3
F301 F 0.9638(8) 0.5974(9) 1.0902(7) 0.157(4) Uani 0.5 1 d . . P J 4
F303 F 1.0442(13) 0.3377(9) 1.0670(9) 0.169(5) Uani 0.5 1 d D . P K 4

loop_
_atom_site_aniso_label
_atom_site_aniso_U_11
_atom_site_aniso_U_22
_atom_site_aniso_U_33
_atom_site_aniso_U_23
_atom_site_aniso_U_13
_atom_site_aniso_U_12
P1 0.0253(3) 0.0235(3) 0.0156(3) -0.0054(2) 0.0025(2) -0.0099(2)
Br1 0.02527(17) 0.0479(2) 0.03519(18) -0.01466(13) 0.00305(11) -0.00730(13)
N1 0.0435(13) 0.0253(10) 0.0167(9) -0.0036(8) 0.0049(9) -0.0100(9)
N2 0.0279(10) 0.0269(10) 0.0187(9) -0.0080(8) 0.0032(8) -0.0090(8)
C1 0.0246(11) 0.0238(11) 0.0158(10) -0.0053(8) 0.0008(8) -0.0083(9)
C2 0.066(2) 0.0345(14) 0.0205(12) -0.0056(11) 0.0162(12) -0.0193(14)
C3 0.0510(17) 0.0370(14) 0.0215(12) -0.0111(11) 0.0152(11) -0.0160(12)
C4 0.0546(17) 0.0218(12) 0.0176(11) -0.0017(9) 0.0037(11) -0.0075(11)
C5 0.061(2) 0.0315(14) 0.0262(13) -0.0043(11) -0.0083(13) -0.0011(13)
C6 0.067(2) 0.0366(16) 0.0479(18) -0.0076(14) -0.0151(17) 0.0059(15)
C7 0.088(3) 0.0273(15) 0.054(2) -0.0139(14) -0.0082(19) -0.0033(16)
C8 0.080(2) 0.0279(14) 0.0409(16) -0.0080(12) 0.0004(16) -0.0174(15)
C9 0.0621(19) 0.0273(13) 0.0240(12) -0.0028(10) 0.0089(12) -0.0196(13)
C10 0.064(2) 0.0405(16) 0.0383(17) -0.0097(13) -0.0212(15) -0.0005(15)
C11 0.060(2) 0.065(2) 0.067(2) -0.018(2) -0.033(2) 0.0006(19)
C12 0.106(3) 0.062(2) 0.0373(19) -0.0139(17) -0.027(2) -0.008(2)
C13 0.0558(19) 0.0393(15) 0.0452(17) -0.0109(13) 0.0143(14) -0.0284(14)
C14 0.065(2) 0.056(2) 0.060(2) -0.0179(17) 0.0073(17) -0.0392(18)
C15 0.079(3) 0.066(2) 0.066(2) -0.017(2) 0.033(2) -0.043(2)
C16 0.0296(12) 0.0253(12) 0.0233(11) -0.0117(9) 0.0060(9) -0.0091(10)
C17 0.0340(14) 0.0390(14) 0.0389(14) -0.0214(12) 0.0064(11) -0.0144(12)
C18 0.0424(17) 0.0432(17) 0.076(2) -0.0323(16) 0.0118(16) -0.0221(14)
C19 0.0543(19) 0.0296(14) 0.076(2) -0.0201(15) 0.0124(17) -0.0176(14)
C20 0.0440(17) 0.0280(14) 0.0516(18) -0.0106(12) 0.0023(13) -0.0043(12)
C21 0.0315(13) 0.0303(13) 0.0273(12) -0.0129(10) 0.0043(10) -0.0071(10)
C22 0.0358(15) 0.0537(18) 0.0516(18) -0.0243(15) -0.0061(13) -0.0133(14)
C23 0.0342(18) 0.110(4) 0.070(3) -0.024(3) 0.0011(17) -0.015(2)
C24 0.048(2) 0.196(7) 0.050(2) -0.039(3) -0.0062(19) 0.002(3)
C25 0.0312(14) 0.0389(14) 0.0380(14) -0.0199(12) -0.0020(11) -0.0073(11)
C26 0.051(2) 0.060(2) 0.055(2) -0.0200(17) -0.0188(16) -0.0040(16)
C27 0.0383(16) 0.071(2) 0.063(2) -0.0397(18) 0.0145(15) -0.0260(16)
B101 0.0251(13) 0.0322(14) 0.0155(11) -0.0035(10) 0.0000(10) -0.0108(11)
C101 0.0286(12) 0.0258(11) 0.0194(11) -0.0031(9) -0.0009(9) -0.0129(10)
C102 0.0295(12) 0.0338(12) 0.0206(11) -0.0066(9) 0.0011(9) -0.0178(10)
C103 0.0298(13) 0.0293(12) 0.0279(12) -0.0059(10) -0.0023(10) -0.0170(10)
C104 0.0353(13) 0.0289(12) 0.0240(12) -0.0022(10) -0.0084(10) -0.0161(10)
C105 0.0399(14) 0.0282(12) 0.0201(11) -0.0039(9) -0.0023(10) -0.0169(11)
C106 0.0308(13) 0.0278(12) 0.0226(11) -0.0070(9) -0.0006(10) -0.0114(10)
C107 0.0276(13) 0.0542(17) 0.0349(14) -0.0076(13) -0.0034(11) -0.0193(13)
C108 0.0512(18) 0.0510(17) 0.0215(13) -0.0103(12) -0.0020(12) -0.0153(14)
C109 0.0306(13) 0.0366(13) 0.0173(11) -0.0014(10) -0.0051(9) -0.0143(11)
C110 0.0475(16) 0.0472(16) 0.0231(12) -0.0040(11) 0.0030(11) -0.0256(14)
C111 0.072(2) 0.059(2) 0.0273(14) -0.0019(13) 0.0020(14) -0.0425(18)
C112 0.079(2) 0.0437(17) 0.0345(15) 0.0048(13) -0.0125(16) -0.0363(17)
C113 0.0509(18) 0.0373(15) 0.0365(15) -0.0034(12) -0.0174(13) -0.0161(13)
C114 0.0350(14) 0.0362(14) 0.0262(12) -0.0046(10) -0.0067(10) -0.0137(11)
C115 0.128(5) 0.087(3) 0.050(2) -0.012(2) 0.035(3) -0.077(3)
C116 0.067(2) 0.0380(17) 0.066(2) -0.0128(16) -0.0179(19) -0.0130(16)
C117 0.0240(12) 0.0423(14) 0.0212(11) -0.0095(10) 0.0038(9) -0.0172(11)
C118 0.0275(13) 0.0440(15) 0.0292(13) -0.0134(11) 0.0015(10) -0.0184(11)
C119 0.0332(14) 0.0544(17) 0.0423(16) -0.0255(14) 0.0088(12) -0.0223(13)
C120 0.0387(15) 0.071(2) 0.0368(15) -0.0334(15) 0.0143(12) -0.0297(15)
C121 0.0324(14) 0.070(2) 0.0234(13) -0.0166(13) 0.0071(11) -0.0264(14)
C122 0.0270(13) 0.0523(16) 0.0224(12) -0.0114(11) 0.0028(10) -0.0163(12)
C123 0.051(2) 0.056(2) 0.070(2) -0.0386(19) 0.0091(17) -0.0207(16)
C124 0.053(2) 0.095(3) 0.0242(14) -0.0215(16) 0.0058(13) -0.0366(19)
C125 0.0265(12) 0.0316(12) 0.0171(10) -0.0092(9) 0.0018(9) -0.0105(10)
C126 0.0269(12) 0.0311(12) 0.0208(11) -0.0081(9) 0.0027(9) -0.0104(10)
C127 0.0320(13) 0.0300(12) 0.0243(12) -0.0101(10) 0.0052(10) -0.0128(10)
C128 0.0260(12) 0.0372(13) 0.0311(13) -0.0170(11) 0.0068(10) -0.0137(10)
C129 0.0278(12) 0.0323(12) 0.0263(12) -0.0157(10) 0.0013(10) -0.0095(10)
C130 0.0292(12) 0.0298(12) 0.0195(11) -0.0092(9) 0.0024(9) -0.0114(10)
C131 0.0331(14) 0.0416(15) 0.0394(15) -0.0041(12) 0.0073(12) -0.0181(12)
C132 0.0288(13) 0.0355(14) 0.0381(14) -0.0149(12) 0.0000(11) -0.0090(11)
F1A 0.0353(9) 0.0757(14) 0.0610(12) -0.0350(11) 0.0040(8) -0.0096(9)
F1B 0.0337(9) 0.0916(16) 0.0452(11) -0.0090(10) -0.0121(8) -0.0072(10)
F1C 0.0415(11) 0.0786(15) 0.0893(16) -0.0047(12) 0.0084(10) -0.0394(11)
F2A 0.0722(15) 0.119(2) 0.0286(10) -0.0270(11) -0.0142(9) -0.0143(14)
F2B 0.147(3) 0.177(3) 0.0375(12) -0.0359(16) 0.0405(15) -0.118(3)
F2C 0.125(2) 0.0856(18) 0.0379(11) -0.0292(12) 0.0021(13) 0.0237(17)
F3A 0.155(6) 0.101(4) 0.102(4) -0.025(3) 0.095(4) -0.065(3)
F3B 0.117(4) 0.177(5) 0.079(3) -0.031(3) 0.036(2) -0.117(4)
F3C 0.184(6) 0.171(5) 0.0412(19) 0.014(2) 0.013(2) -0.140(5)
F3D 0.155(6) 0.101(4) 0.102(4) -0.025(3) 0.095(4) -0.065(3)
F3E 0.117(4) 0.177(5) 0.079(3) -0.031(3) 0.036(2) -0.117(4)
F3F 0.184(6) 0.171(5) 0.0412(19) 0.014(2) 0.013(2) -0.140(5)
F4A 0.163(5) 0.065(3) 0.220(8) -0.076(4) 0.127(7) -0.050(3)
F4B 0.105(4) 0.0603(17) 0.104(3) -0.0215(18) -0.070(2) 0.020(2)
F4C 0.092(3) 0.077(3) 0.129(4) -0.068(3) -0.048(2) 0.002(2)
F4D 0.163(5) 0.065(3) 0.220(8) -0.076(4) 0.127(7) -0.050(3)
F4E 0.105(4) 0.0603(17) 0.104(3) -0.0215(18) -0.070(2) 0.020(2)
F4F 0.092(3) 0.077(3) 0.129(4) -0.068(3) -0.048(2) 0.002(2)
F5A 0.123(3) 0.0536(17) 0.071(2) -0.0273(15) -0.0098(19) 0.0107(17)
F5B 0.0484(17) 0.0647(19) 0.221(6) -0.041(3) 0.050(2) -0.0147(14)
F5C 0.103(3) 0.0711(19) 0.124(3) -0.066(2) -0.016(2) -0.0197(18)
F5D 0.123(3) 0.0536(17) 0.071(2) -0.0273(15) -0.0098(19) 0.0107(17)
F5E 0.0484(17) 0.0647(19) 0.221(6) -0.041(3) 0.050(2) -0.0147(14)
F5F 0.103(3) 0.0711(19) 0.124(3) -0.066(2) -0.016(2) -0.0197(18)
F6A 0.097(2) 0.141(3) 0.0395(12) -0.0502(15) -0.0106(12) -0.0240(18)
F6B 0.111(2) 0.157(3) 0.0317(11) 0.0110(14) 0.0003(12) -0.092(2)
F6C 0.0559(12) 0.0952(17) 0.0338(9) -0.0081(10) -0.0110(9) -0.0245(12)
F7A 0.0452(11) 0.0601(12) 0.0656(13) 0.0061(10) 0.0134(9) -0.0269(9)
F7B 0.151(3) 0.150(3) 0.0573(15) 0.0557(17) -0.0536(17) -0.122(3)
F7C 0.136(3) 0.0319(11) 0.133(3) -0.0074(13) 0.084(2) -0.0157(14)
F8A 0.0393(10) 0.0702(13) 0.0426(10) 0.0013(9) -0.0082(8) -0.0041(9)
F8B 0.0488(11) 0.0522(11) 0.0722(14) -0.0369(10) -0.0043(10) 0.0080(9)
F8C 0.0421(11) 0.0502(11) 0.1019(18) -0.0120(11) -0.0311(11) -0.0157(9)
C201 0.060(2) 0.0525(19) 0.0438(17) -0.0247(15) 0.0096(15) -0.0224(16)
C202 0.0565(19) 0.0564(19) 0.0321(15) -0.0164(13) 0.0023(13) -0.0303(16)
C203 0.065(2) 0.0562(19) 0.0336(15) -0.0257(14) 0.0089(14) -0.0296(16)
F101 0.075(3) 0.048(2) 0.054(2) -0.0253(19) -0.007(2) 0.016(2)
F102 0.062(2) 0.055(2) 0.0327(18) -0.0067(16) -0.0176(16) -0.0146(18)
C301 0.065(5) 0.43(3) 0.260(15) -0.275(18) 0.063(7) -0.099(10)
C302 0.075(6) 0.309(19) 0.282(18) -0.199(17) 0.036(8) -0.074(10)
C303 0.066(5) 0.314(18) 0.227(16) -0.155(16) 0.043(7) -0.086(9)
F301 0.134(7) 0.224(11) 0.203(10) -0.148(10) 0.065(7) -0.111(8)
F303 0.162(10) 0.217(14) 0.194(13) -0.097(11) 0.044(9) -0.122(11)

loop_
_atom_type_symbol
_atom_type_description
_atom_type_scat_dispersion_real
_atom_type_scat_dispersion_imag
_atom_type_scat_source
C C 0.0181 0.0091 'International Tables Vol C Tables 4.2.6.8 and 6.1.1.4'
H H 0.0000 0.0000 'International Tables Vol C Tables 4.2.6.8 and 6.1.1.4'
N N 0.0311 0.0180 'International Tables Vol C Tables 4.2.6.8 and 6.1.1.4'
F F 0.0727 0.0534 'International Tables Vol C Tables 4.2.6.8 and 6.1.1.4'
P P 0.2955 0.4335 'International Tables Vol C Tables 4.2.6.8 and 6.1.1.4'
Br Br -0.6763 1.2805 'International Tables Vol C Tables 4.2.6.8 and 6.1.1.4'
B B 0.0090 0.0039 'International Tables Vol C Tables 4.2.6.8 and 6.1.1.4'

loop_
_geom_angle_atom_site_label_1
_geom_angle_atom_site_label_2
_geom_angle_atom_site_label_3
_geom_angle
_geom_angle_site_symmetry_1
_geom_angle_site_symmetry_3
C1 P1 Br1 102.04(8) . .
C1 P1 P1 98.36(8) . 2_667
Br1 P1 P1 95.27(3) . 2_667
C1 N1 C2 108.7(2) . .
C1 N1 C4 129.8(2) . .
C2 N1 C4 121.1(2) . .
C1 N2 C3 109.4(2) . .
C1 N2 C16 125.4(2) . .
C3 N2 C16 124.5(2) . .
N2 C1 N1 106.7(2) . .
N2 C1 P1 117.24(17) . .
N1 C1 P1 136.00(18) . .
C3 C2 N1 108.0(2) . .
C3 C2 H2 126.0 . .
N1 C2 H2 126.0 . .
C2 C3 N2 107.1(2) . .
C2 C3 H3 126.4 . .
N2 C3 H3 126.4 . .
C5 C4 C9 124.3(3) . .
C5 C4 N1 117.0(3) . .
C9 C4 N1 118.3(3) . .
C6 C5 C4 115.7(3) . .
C6 C5 C10 120.8(3) . .
C4 C5 C10 123.4(3) . .
C7 C6 C5 121.2(4) . .
C7 C6 H6 119.4 . .
C5 C6 H6 119.4 . .
C8 C7 C6 121.0(3) . .
C8 C7 H7 119.5 . .
C6 C7 H7 119.5 . .
C7 C8 C9 121.5(3) . .
C7 C8 H8 119.3 . .
C9 C8 H8 119.3 . .
C8 C9 C4 116.2(3) . .
C8 C9 C13 120.9(3) . .
C4 C9 C13 122.8(3) . .
C5 C10 C11 112.7(3) . .
C5 C10 C12 112.0(4) . .
C11 C10 C12 109.4(3) . .
C5 C10 H10 107.5 . .
C11 C10 H10 107.5 . .
C12 C10 H10 107.5 . .
C10 C11 H11A 109.5 . .
C10 C11 H11B 109.5 . .
H11A C11 H11B 109.5 . .
C10 C11 H11C 109.5 . .
H11A C11 H11C 109.5 . .
H11B C11 H11C 109.5 . .
C10 C12 H12A 109.5 . .
C10 C12 H12B 109.5 . .
H12A C12 H12B 109.5 . .
C10 C12 H12C 109.5 . .
H12A C12 H12C 109.5 . .
H12B C12 H12C 109.5 . .
C9 C13 C14 112.9(3) . .
C9 C13 C15 110.6(3) . .
C14 C13 C15 109.4(3) . .
C9 C13 H13 107.9 . .
C14 C13 H13 107.9 . .
C15 C13 H13 107.9 . .
C13 C14 H14A 109.5 . .
C13 C14 H14B 109.5 . .
H14A C14 H14B 109.5 . .
C13 C14 H14C 109.5 . .
H14A C14 H14C 109.5 . .
H14B C14 H14C 109.5 . .
C13 C15 H15A 109.5 . .
C13 C15 H15B 109.5 . .
H15A C15 H15B 109.5 . .
C13 C15 H15C 109.5 . .
H15A C15 H15C 109.5 . .
H15B C15 H15C 109.5 . .
C21 C16 C17 124.5(2) . .
C21 C16 N2 118.6(2) . .
C17 C16 N2 116.8(2) . .
C18 C17 C16 116.1(3) . .
C18 C17 C22 120.1(3) . .
C16 C17 C22 123.7(3) . .
C19 C18 C17 121.2(3) . .
C19 C18 H18 119.4 . .
C17 C18 H18 119.4 . .
C18 C19 C20 120.8(3) . .
C18 C19 H19 119.6 . .
C20 C19 H19 119.6 . .
C19 C20 C21 121.0(3) . .
C19 C20 H20 119.5 . .
C21 C20 H20 119.5 . .
C20 C21 C16 116.2(3) . .
C20 C21 C25 120.6(3) . .
C16 C21 C25 123.1(2) . .
C23 C22 C24 109.8(4) . .
C23 C22 C17 113.4(3) . .
C24 C22 C17 111.2(3) . .
C23 C22 H22 107.4 . .
C24 C22 H22 107.4 . .
C17 C22 H22 107.4 . .
C22 C23 H23A 109.5 . .
C22 C23 H23B 109.5 . .
H23A C23 H23B 109.5 . .
C22 C23 H23C 109.5 . .
H23A C23 H23C 109.5 . .
H23B C23 H23C 109.5 . .
C22 C24 H24A 109.5 . .
C22 C24 H24B 109.5 . .
H24A C24 H24B 109.5 . .
C22 C24 H24C 109.5 . .
H24A C24 H24C 109.5 . .
H24B C24 H24C 109.5 . .
C21 C25 C26 112.5(3) . .
C21 C25 C27 110.2(2) . .
C26 C25 C27 110.5(3) . .
C21 C25 H25 107.8 . .
C26 C25 H25 107.8 . .
C27 C25 H25 107.8 . .
C25 C26 H26A 109.5 . .
C25 C26 H26B 109.5 . .
H26A C26 H26B 109.5 . .
C25 C26 H26C 109.5 . .
H26A C26 H26C 109.5 . .
H26B C26 H26C 109.5 . .
C25 C27 H27A 109.5 . .
C25 C27 H27B 109.5 . .
H27A C27 H27B 109.5 . .
C25 C27 H27C 109.5 . .
H27A C27 H27C 109.5 . .
H27B C27 H27C 109.5 . .
C101 B101 C109 104.29(19) . .
C101 B101 C125 111.53(19) . .
C109 B101 C125 112.8(2) . .
C101 B101 C117 113.1(2) . .
C109 B101 C117 110.64(19) . .
C125 B101 C117 104.64(19) . .
C102 C101 C106 115.6(2) . .
C102 C101 B101 121.8(2) . .
C106 C101 B101 122.5(2) . .
C103 C102 C101 122.2(2) . .
C103 C102 H102 118.9 . .
C101 C102 H102 118.9 . .
C104 C103 C102 121.3(2) . .
C104 C103 C107 120.7(2) . .
C102 C103 C107 118.0(2) . .
C103 C104 C105 117.4(2) . .
C103 C104 H104 121.3 . .
C105 C104 H104 121.3 . .
C104 C105 C106 121.1(2) . .
C104 C105 C108 120.3(2) . .
C106 C105 C108 118.6(3) . .
C105 C106 C101 122.2(2) . .
C105 C106 H106 118.9 . .
C101 C106 H106 118.9 . .
F1B C107 F1C 108.1(2) . .
F1B C107 F1A 106.1(3) . .
F1C C107 F1A 104.8(3) . .
F1B C107 C103 113.0(2) . .
F1C C107 C103 112.2(3) . .
F1A C107 C103 112.1(2) . .
F2A C108 F2C 106.9(3) . .
F2A C108 F2B 105.4(3) . .
F2C C108 F2B 105.3(3) . .
F2A C108 C105 114.0(3) . .
F2C C108 C105 112.7(3) . .
F2B C108 C105 111.9(3) . .
C114 C109 C110 116.2(3) . .
C114 C109 B101 123.3(2) . .
C110 C109 B101 120.2(2) . .
C111 C110 C109 122.0(3) . .
C111 C110 H110 119.0 . .
C109 C110 H110 119.0 . .
C112 C111 C110 121.0(3) . .
C112 C111 C115 118.9(3) . .
C110 C111 C115 120.2(4) . .
C111 C112 C113 118.5(3) . .
C111 C112 H112 120.8 . .
C113 C112 H112 120.8 . .
C112 C113 C114 120.4(3) . .
C112 C113 C116 118.7(3) . .
C114 C113 C116 120.9(3) . .
C109 C114 C113 121.9(3) . .
C109 C114 H114 119.0 . .
C113 C114 H114 119.0 . .
F3E C115 F3F 96.3(9) . .
F3B C115 F3A 118.3(7) . .
F3B C115 F3C 97.9(5) . .
F3A C115 F3C 103.9(5) . .
F3E C115 F3D 108.9(9) . .
F3F C115 F3D 99.3(11) . .
F3E C115 C111 127.5(9) . .
F3B C115 C111 113.2(4) . .
F3F C115 C111 111.4(7) . .
F3A C115 C111 113.5(4) . .
F3C C115 C111 107.7(5) . .
F3D C115 C111 109.4(5) . .
F4D C116 F4E 97.9(15) . .
F4D C116 F4F 100.6(18) . .
F4E C116 F4F 115.5(13) . .
F4B C116 F4A 105.5(5) . .
F4B C116 F4C 103.5(4) . .
F4A C116 F4C 104.9(5) . .
F4D C116 C113 110.8(12) . .
F4E C116 C113 115.6(12) . .
F4F C116 C113 113.9(7) . .
F4B C116 C113 114.2(4) . .
F4A C116 C113 114.4(3) . .
F4C C116 C113 113.1(4) . .
C118 C117 C122 116.1(2) . .
C118 C117 B101 125.1(2) . .
C122 C117 B101 118.8(2) . .
C119 C118 C117 122.2(3) . .
C119 C118 H118 118.9 . .
C117 C118 H118 118.9 . .
C120 C119 C118 120.4(3) . .
C120 C119 C123 119.3(3) . .
C118 C119 C123 120.2(3) . .
C119 C120 C121 118.4(3) . .
C119 C120 H120 120.8 . .
C121 C120 H120 120.8 . .
C122 C121 C120 120.5(3) . .
C122 C121 C124 118.3(3) . .
C120 C121 C124 121.2(3) . .
C121 C122 C117 122.3(3) . .
C121 C122 H122 118.8 . .
C117 C122 H122 118.8 . .
F5F C123 F5E 107.7(15) . .
F5B C123 F5A 107.7(4) . .
F5F C123 F5D 101.3(16) . .
F5E C123 F5D 104.5(16) . .
F5B C123 F5C 104.6(4) . .
F5A C123 F5C 103.6(4) . .
F5F C123 C119 115.5(11) . .
F5E C123 C119 115.4(12) . .
F5B C123 C119 112.9(3) . .
F5A C123 C119 114.4(3) . .
F5D C123 C119 111.0(8) . .
F5C C123 C119 112.7(3) . .
F6B C124 F6C 105.5(4) . .
F6B C124 F6A 107.5(3) . .
F6C C124 F6A 106.5(3) . .
F6B C124 C121 112.3(3) . .
F6C C124 C121 112.3(3) . .
F6A C124 C121 112.3(4) . .
C126 C125 C130 115.7(2) . .
C126 C125 B101 121.2(2) . .
C130 C125 B101 122.6(2) . .
C127 C126 C125 122.4(2) . .
C127 C126 H126 118.8 . .
C125 C126 H126 118.8 . .
C128 C127 C126 120.8(2) . .
C128 C127 C131 120.4(2) . .
C126 C127 C131 118.8(2) . .
C127 C128 C129 118.1(2) . .
C127 C128 H128 120.9 . .
C129 C128 H128 120.9 . .
C128 C129 C130 120.9(2) . .
C128 C129 C132 119.1(2) . .
C130 C129 C132 120.0(2) . .
C129 C130 C125 122.0(2) . .
C129 C130 H130 119.0 . .
C125 C130 H130 119.0 . .
F7C C131 F7B 106.3(4) . .
F7C C131 F7A 106.5(3) . .
F7B C131 F7A 104.8(3) . .
F7C C131 C127 113.0(3) . .
F7B C131 C127 111.6(3) . .
F7A C131 C127 114.0(2) . .
F8C C132 F8A 106.5(2) . .
F8C C132 F8B 105.7(2) . .
F8A C132 F8B 105.7(2) . .
F8C C132 C129 113.2(2) . .
F8A C132 C129 113.7(2) . .
F8B C132 C129 111.4(2) . .
F101 C201 C203 118.2(4) . 2_756
F101 C201 C202 121.7(4) . .
C203 C201 C202 120.2(3) 2_756 .
C203 C201 H101 119.9 2_756 .
C202 C201 H101 119.9 . .
F102 C202 C203 116.9(3) . .
F102 C202 C201 122.1(4) . .
C203 C202 C201 121.0(3) . .
C203 C202 H201 119.5 . .
C201 C202 H201 119.5 . .
C202 C203 C201 118.8(3) . 2_756
C202 C203 H203 120.6 . .
C201 C203 H203 120.6 2_756 .
F301 C301 C303 128.0(19) . 2_767
F301 C301 C302 108.4(16) . .
C303 C301 C302 123.6(10) 2_767 .
C303 C301 H301 118.2 2_767 .
C302 C301 H301 118.2 . .
C301 C302 C303 112.7(10) . .
C301 C302 H302 123.6 . .
C303 C302 H302 123.6 . .
F303 C303 C301 123.4(19) . 2_767
F303 C303 C302 112.8(18) . .
C301 C303 C302 123.7(10) 2_767 .
C301 C303 H303 118.1 2_767 .
C302 C303 H303 118.1 . .

loop_
_geom_bond_atom_site_label_1
_geom_bond_atom_site_label_2
_geom_bond_distance
_geom_bond_site_symmetry_2
P1 C1 1.843(2) .
P1 Br1 2.2113(6) .
P1 P1 2.2400(11) 2_667
N1 C1 1.352(3) .
N1 C2 1.370(3) .
N1 C4 1.463(3) .
N2 C1 1.351(3) .
N2 C3 1.366(3) .
N2 C16 1.459(3) .
C2 C3 1.344(4) .
C2 H2 0.9500 .
C3 H3 0.9500 .
C4 C5 1.400(5) .
C4 C9 1.402(4) .
C5 C6 1.398(5) .
C5 C10 1.511(5) .
C6 C7 1.382(6) .
C6 H6 0.9500 .
C7 C8 1.360(6) .
C7 H7 0.9500 .
C8 C9 1.391(4) .
C8 H8 0.9500 .
C9 C13 1.511(5) .
C10 C11 1.531(6) .
C10 C12 1.538(5) .
C10 H10 1.0000 .
C11 H11A 0.9800 .
C11 H11B 0.9800 .
C11 H11C 0.9800 .
C12 H12A 0.9800 .
C12 H12B 0.9800 .
C12 H12C 0.9800 .
C13 C14 1.533(5) .
C13 C15 1.534(5) .
C13 H13 1.0000 .
C14 H14A 0.9800 .
C14 H14B 0.9800 .
C14 H14C 0.9800 .
C15 H15A 0.9800 .
C15 H15B 0.9800 .
C15 H15C 0.9800 .
C16 C21 1.394(4) .
C16 C17 1.399(4) .
C17 C18 1.388(4) .
C17 C22 1.522(4) .
C18 C19 1.376(5) .
C18 H18 0.9500 .
C19 C20 1.382(5) .
C19 H19 0.9500 .
C20 C21 1.389(4) .
C20 H20 0.9500 .
C21 C25 1.521(4) .
C22 C23 1.513(5) .
C22 C24 1.515(6) .
C22 H22 1.0000 .
C23 H23A 0.9800 .
C23 H23B 0.9800 .
C23 H23C 0.9800 .
C24 H24A 0.9800 .
C24 H24B 0.9800 .
C24 H24C 0.9800 .
C25 C26 1.527(4) .
C25 C27 1.533(4) .
C25 H25 1.0000 .
C26 H26A 0.9800 .
C26 H26B 0.9800 .
C26 H26C 0.9800 .
C27 H27A 0.9800 .
C27 H27B 0.9800 .
C27 H27C 0.9800 .
B101 C101 1.638(3) .
B101 C109 1.642(4) .
B101 C125 1.644(4) .
B101 C117 1.645(4) .
C101 C102 1.395(4) .
C101 C106 1.399(3) .
C102 C103 1.391(3) .
C102 H102 0.9500 .
C103 C104 1.382(4) .
C103 C107 1.499(4) .
C104 C105 1.387(4) .
C104 H104 0.9500 .
C105 C106 1.390(4) .
C105 C108 1.494(4) .
C106 H106 0.9500 .
C107 F1B 1.328(3) .
C107 F1C 1.328(4) .
C107 F1A 1.340(4) .
C108 F2A 1.312(4) .
C108 F2C 1.316(4) .
C108 F2B 1.323(4) .
C109 C114 1.392(4) .
C109 C110 1.398(4) .
C110 C111 1.382(5) .
C110 H110 0.9500 .
C111 C112 1.377(6) .
C111 C115 1.494(5) .
C112 C113 1.386(5) .
C112 H112 0.9500 .
C113 C114 1.394(4) .
C113 C116 1.481(5) .
C114 H114 0.9500 .
C115 F3E 1.131(14) .
C115 F3B 1.284(7) .
C115 F3F 1.317(19) .
C115 F3A 1.321(8) .
C115 F3C 1.413(8) .
C115 F3D 1.474(17) .
C116 F4D 1.19(4) .
C116 F4E 1.21(2) .
C116 F4F 1.214(19) .
C116 F4B 1.331(5) .
C116 F4A 1.342(8) .
C116 F4C 1.346(6) .
C117 C118 1.394(4) .
C117 C122 1.401(4) .
C118 C119 1.390(4) .
C118 H118 0.9500 .
C119 C120 1.385(5) .
C119 C123 1.487(5) .
C120 C121 1.393(5) .
C120 H120 0.9500 .
C121 C122 1.381(4) .
C121 C124 1.498(4) .
C122 H122 0.9500 .
C123 F5F 1.19(3) .
C123 F5E 1.25(3) .
C123 F5B 1.310(5) .
C123 F5A 1.327(6) .
C123 F5D 1.33(3) .
C123 F5C 1.339(4) .
C124 F6B 1.313(5) .
C124 F6C 1.326(4) .
C124 F6A 1.343(5) .
C125 C126 1.400(4) .
C125 C130 1.400(4) .
C126 C127 1.391(4) .
C126 H126 0.9500 .
C127 C128 1.382(4) .
C127 C131 1.501(4) .
C128 C129 1.389(4) .
C128 H128 0.9500 .
C129 C130 1.394(4) .
C129 C132 1.493(4) .
C130 H130 0.9500 .
C131 F7C 1.300(4) .
C131 F7B 1.314(4) .
C131 F7A 1.314(4) .
C132 F8C 1.325(3) .
C132 F8A 1.330(4) .
C132 F8B 1.340(3) .
C201 F101 1.221(5) .
C201 C203 1.373(5) 2_756
C201 C202 1.381(5) .
C201 H101 0.9500 .
C202 F102 1.252(5) .
C202 C203 1.348(5) .
C202 H201 0.9500 .
C203 C201 1.373(5) 2_756
C203 H203 0.9500 .
C301 F301 1.135(11) .
C301 C303 1.337(11) 2_767
C301 C302 1.372(11) .
C301 H301 0.9500 .
C302 C303 1.389(10) .
C302 H302 0.9500 .
C303 F303 1.116(13) .
C303 C301 1.337(11) 2_767
C303 H303 0.9500 .

loop_
_geom_torsion_atom_site_label_1
_geom_torsion_atom_site_label_2
_geom_torsion_atom_site_label_3
_geom_torsion_atom_site_label_4
_geom_torsion
_geom_torsion_site_symmetry_1
_geom_torsion_site_symmetry_4
C3 N2 C1 N1 0.9(3) . .
C16 N2 C1 N1 -170.0(2) . .
C3 N2 C1 P1 -177.77(19) . .
C16 N2 C1 P1 11.4(3) . .
C2 N1 C1 N2 -0.7(3) . .
C4 N1 C1 N2 171.6(3) . .
C2 N1 C1 P1 177.5(2) . .
C4 N1 C1 P1 -10.1(4) . .
Br1 P1 C1 N2 -128.39(17) . .
P1 P1 C1 N2 134.36(17) 2_667 .
Br1 P1 C1 N1 53.5(3) . .
P1 P1 C1 N1 -43.8(3) 2_667 .
C1 N1 C2 C3 0.3(4) . .
C4 N1 C2 C3 -172.8(3) . .
N1 C2 C3 N2 0.2(4) . .
C1 N2 C3 C2 -0.7(3) . .
C16 N2 C3 C2 170.2(3) . .
C1 N1 C4 C5 -86.6(3) . .
C2 N1 C4 C5 84.9(4) . .
C1 N1 C4 C9 100.6(3) . .
C2 N1 C4 C9 -87.9(3) . .
C9 C4 C5 C6 -1.8(4) . .
N1 C4 C5 C6 -174.1(3) . .
C9 C4 C5 C10 175.8(3) . .
N1 C4 C5 C10 3.4(4) . .
C4 C5 C6 C7 -0.5(5) . .
C10 C5 C6 C7 -178.1(4) . .
C5 C6 C7 C8 1.0(6) . .
C6 C7 C8 C9 0.6(6) . .
C7 C8 C9 C4 -2.7(5) . .
C7 C8 C9 C13 173.9(3) . .
C5 C4 C9 C8 3.3(4) . .
N1 C4 C9 C8 175.6(2) . .
C5 C4 C9 C13 -173.2(3) . .
N1 C4 C9 C13 -0.9(4) . .
C6 C5 C10 C11 -36.8(5) . .
C4 C5 C10 C11 145.8(3) . .
C6 C5 C10 C12 87.1(4) . .
C4 C5 C10 C12 -90.3(4) . .
C8 C9 C13 C14 37.5(4) . .
C4 C9 C13 C14 -146.1(3) . .
C8 C9 C13 C15 -85.4(4) . .
C4 C9 C13 C15 91.0(3) . .
C1 N2 C16 C21 -101.1(3) . .
C3 N2 C16 C21 89.4(3) . .
C1 N2 C16 C17 81.0(3) . .
C3 N2 C16 C17 -88.5(3) . .
C21 C16 C17 C18 1.8(4) . .
N2 C16 C17 C18 179.5(2) . .
C21 C16 C17 C22 -175.4(3) . .
N2 C16 C17 C22 2.4(4) . .
C16 C17 C18 C19 -0.2(5) . .
C22 C17 C18 C19 177.0(3) . .
C17 C18 C19 C20 -0.6(6) . .
C18 C19 C20 C21 -0.1(5) . .
C19 C20 C21 C16 1.4(4) . .
C19 C20 C21 C25 -175.8(3) . .
C17 C16 C21 C20 -2.4(4) . .
N2 C16 C21 C20 179.9(2) . .
C17 C16 C21 C25 174.8(2) . .
N2 C16 C21 C25 -2.9(4) . .
C18 C17 C22 C23 48.2(4) . .
C16 C17 C22 C23 -134.8(3) . .
C18 C17 C22 C24 -76.0(5) . .
C16 C17 C22 C24 101.0(5) . .
C20 C21 C25 C26 -40.5(4) . .
C16 C21 C25 C26 142.4(3) . .
C20 C21 C25 C27 83.3(3) . .
C16 C21 C25 C27 -93.8(3) . .
C109 B101 C101 C102 -86.6(3) . .
C125 B101 C101 C102 151.3(2) . .
C117 B101 C101 C102 33.7(3) . .
C109 B101 C101 C106 89.7(3) . .
C125 B101 C101 C106 -32.4(3) . .
C117 B101 C101 C106 -150.1(2) . .
C106 C101 C102 C103 4.5(4) . .
B101 C101 C102 C103 -178.9(2) . .
C101 C102 C103 C104 -2.1(4) . .
C101 C102 C103 C107 176.7(2) . .
C102 C103 C104 C105 -1.9(4) . .
C107 C103 C104 C105 179.4(2) . .
C103 C104 C105 C106 3.2(4) . .
C103 C104 C105 C108 -179.0(2) . .
C104 C105 C106 C101 -0.6(4) . .
C108 C105 C106 C101 -178.5(2) . .
C102 C101 C106 C105 -3.2(4) . .
B101 C101 C106 C105 -179.7(2) . .
C104 C103 C107 F1B 12.5(4) . .
C102 C103 C107 F1B -166.3(2) . .
C104 C103 C107 F1C -110.1(3) . .
C102 C103 C107 F1C 71.1(3) . .
C104 C103 C107 F1A 132.3(3) . .
C102 C103 C107 F1A -46.5(3) . .
C104 C105 C108 F2A 8.7(4) . .
C106 C105 C108 F2A -173.5(3) . .
C104 C105 C108 F2C 130.7(3) . .
C106 C105 C108 F2C -51.4(4) . .
C104 C105 C108 F2B -110.8(3) . .
C106 C105 C108 F2B 67.1(4) . .
C101 B101 C109 C114 -86.8(3) . .
C125 B101 C109 C114 34.4(3) . .
C117 B101 C109 C114 151.2(2) . .
C101 B101 C109 C110 87.2(3) . .
C125 B101 C109 C110 -151.6(2) . .
C117 B101 C109 C110 -34.7(3) . .
C114 C109 C110 C111 -1.2(4) . .
B101 C109 C110 C111 -175.6(3) . .
C109 C110 C111 C112 -0.3(5) . .
C109 C110 C111 C115 179.8(4) . .
C110 C111 C112 C113 1.2(5) . .
C115 C111 C112 C113 -178.9(4) . .
C111 C112 C113 C114 -0.5(4) . .
C111 C112 C113 C116 178.1(3) . .
C110 C109 C114 C113 1.8(4) . .
B101 C109 C114 C113 176.1(2) . .
C112 C113 C114 C109 -1.1(4) . .
C116 C113 C114 C109 -179.7(3) . .
C112 C111 C115 F3E -17.7(12) . .
C110 C111 C115 F3E 162.3(11) . .
C112 C111 C115 F3B 54.3(7) . .
C110 C111 C115 F3B -125.7(5) . .
C112 C111 C115 F3F -134.3(11) . .
C110 C111 C115 F3F 45.6(12) . .
C112 C111 C115 F3A -167.2(6) . .
C110 C111 C115 F3A 12.7(8) . .
C112 C111 C115 F3C -52.8(5) . .
C110 C111 C115 F3C 127.1(4) . .
C112 C111 C115 F3D 116.9(7) . .
C110 C111 C115 F3D -63.2(8) . .
C112 C113 C116 F4D 130.4(17) . .
C114 C113 C116 F4D -51.0(18) . .
C112 C113 C116 F4E 20.2(11) . .
C114 C113 C116 F4E -161.2(10) . .
C112 C113 C116 F4F -117.1(14) . .
C114 C113 C116 F4F 61.6(14) . .
C112 C113 C116 F4B 52.6(5) . .
C114 C113 C116 F4B -128.8(4) . .
C112 C113 C116 F4A 174.3(6) . .
C114 C113 C116 F4A -7.0(7) . .
C112 C113 C116 F4C -65.5(5) . .
C114 C113 C116 F4C 113.1(4) . .
C101 B101 C117 C118 22.3(3) . .
C109 B101 C117 C118 138.9(2) . .
C125 B101 C117 C118 -99.3(3) . .
C101 B101 C117 C122 -160.7(2) . .
C109 B101 C117 C122 -44.1(3) . .
C125 B101 C117 C122 77.7(3) . .
C122 C117 C118 C119 2.7(4) . .
B101 C117 C118 C119 179.7(2) . .
C117 C118 C119 C120 -2.6(4) . .
C117 C118 C119 C123 174.6(3) . .
C118 C119 C120 C121 0.6(4) . .
C123 C119 C120 C121 -176.6(3) . .
C119 C120 C121 C122 1.0(4) . .
C119 C120 C121 C124 178.5(3) . .
C120 C121 C122 C117 -0.9(4) . .
C124 C121 C122 C117 -178.5(3) . .
C118 C117 C122 C121 -0.9(4) . .
B101 C117 C122 C121 -178.2(2) . .
C120 C119 C123 F5F -113.7(13) . .
C118 C119 C123 F5F 69.0(13) . .
C120 C119 C123 F5E 13.1(14) . .
C118 C119 C123 F5E -164.2(14) . .
C120 C119 C123 F5B 75.5(5) . .
C118 C119 C123 F5B -101.8(5) . .
C120 C119 C123 F5A -160.8(4) . .
C118 C119 C123 F5A 22.0(5) . .
C120 C119 C123 F5D 131.8(13) . .
C118 C119 C123 F5D -45.5(14) . .
C120 C119 C123 F5C -42.8(5) . .
C118 C119 C123 F5C 140.0(4) . .
C122 C121 C124 F6B 72.3(4) . .
C120 C121 C124 F6B -105.3(4) . .
C122 C121 C124 F6C -46.5(4) . .
C120 C121 C124 F6C 136.0(3) . .
C122 C121 C124 F6A -166.5(3) . .
C120 C121 C124 F6A 16.0(4) . .
C101 B101 C125 C126 -35.2(3) . .
C109 B101 C125 C126 -152.2(2) . .
C117 B101 C125 C126 87.5(3) . .
C101 B101 C125 C130 153.0(2) . .
C109 B101 C125 C130 36.0(3) . .
C117 B101 C125 C130 -84.3(3) . .
C130 C125 C126 C127 -2.0(4) . .
B101 C125 C126 C127 -174.3(2) . .
C125 C126 C127 C128 1.7(4) . .
C125 C126 C127 C131 -179.4(2) . .
C126 C127 C128 C129 0.2(4) . .
C131 C127 C128 C129 -178.8(2) . .
C127 C128 C129 C130 -1.5(4) . .
C127 C128 C129 C132 179.3(2) . .
C128 C129 C130 C125 1.1(4) . .
C132 C129 C130 C125 -179.8(2) . .
C126 C125 C130 C129 0.7(3) . .
B101 C125 C130 C129 172.9(2) . .
C128 C127 C131 F7C 113.3(3) . .
C126 C127 C131 F7C -65.7(4) . .
C128 C127 C131 F7B -127.1(3) . .
C126 C127 C131 F7B 54.0(4) . .
C128 C127 C131 F7A -8.5(4) . .
C126 C127 C131 F7A 172.5(3) . .
C128 C129 C132 F8C -35.1(4) . .
C130 C129 C132 F8C 145.7(3) . .
C128 C129 C132 F8A -156.8(2) . .
C130 C129 C132 F8A 24.1(3) . .
C128 C129 C132 F8B 83.9(3) . .
C130 C129 C132 F8B -95.3(3) . .
F101 C201 C202 F102 -1.0(7) . .
C203 C201 C202 F102 179.7(4) 2_756 .
F101 C201 C202 C203 178.3(5) . .
C203 C201 C202 C203 -1.0(6) 2_756 .
F102 C202 C203 C201 -179.7(4) . 2_756
C201 C202 C203 C201 1.0(6) . 2_756
F301 C301 C302 C303 180.0(8) . .
C303 C301 C302 C303 -0.8(18) 2_767 .
C301 C302 C303 F303 -179.1(13) . .
C301 C302 C303 C301 0.8(18) . 2_767
